data_7111582
loop_
_publ_author_name
Islah-u-din,
'Fox, Matthew R.'
'Martin, H\'el\`ene'
'Gainsford, Graeme J.'
'Kennedy, John'
'Markwitz, Andreas'
'Telfer, Shane G.'
'Jameson, Geoffrey B.'
'Tallon, Jeffery L.'

_publ_section_title
;
 Synthesis and structure of Na+-intercalated WO3(4,4&#x2032;-bipyridyl)0.5
;
_journal_issue 24
_journal_name_full 'Chemical Communications'
_journal_page_first 4261
_journal_paper_doi 10.1039/b927102n
_journal_volume 46
_journal_year 2010
_chemical_formula_moiety '(C10 H8 N2) 0.13(Na2) 2(O3 W)'
_chemical_formula_sum 'C10 H8 N2 Na0.26 O6 W2'
_chemical_formula_weight 625.62
_chemical_name_systematic
;
?
;
_space_group_IT_number 61
_symmetry_cell_setting orthorhombic
_symmetry_space_group_name_Hall '-P 2ac 2ab'
_symmetry_space_group_name_H-M 'P b c a'
_atom_sites_solution_hydrogens geom
_atom_sites_solution_primary direct
_atom_sites_solution_secondary difmap
_audit_creation_method SHELXL-97
_cell_angle_alpha 90.00
_cell_angle_beta 90.00
_cell_angle_gamma 90.00
_cell_formula_units_Z 4
_cell_length_a 7.48501(14)
_cell_length_b 7.40943(15)
_cell_length_c 22.6257(4)
_cell_measurement_reflns_used 8286
_cell_measurement_temperature 293(2)
_cell_measurement_theta_max 144.1
_cell_measurement_theta_min 14.2
_cell_volume 1254.81(4)
_computing_cell_refinement 'FS Process (Rigaku, 1998)'
_computing_data_collection 'Crystal Clear (Rigaku, 2005)'
_computing_data_reduction 'FS Process (Rigaku, 1998)'
_computing_molecular_graphics " Mercury (Macrae at al., 2006)' and POV-RAY (Cason, 2003)"
_computing_publication_material 'SHELXL-97 (Sheldrick, 2008)'
_computing_structure_refinement 'SHELXL-97 (Sheldrick, 2008)'
_computing_structure_solution 'SHELXS-97 (Sheldrick, 2008)'
_diffrn_ambient_temperature 293(2)
_diffrn_detector_area_resol_mean 10
_diffrn_measured_fraction_theta_full 0.968
_diffrn_measured_fraction_theta_max 0.968
_diffrn_measurement_details '101 images in steps of 5\%'
_diffrn_measurement_device_details 'Curved image plate'
_diffrn_measurement_device_type 'Rigaku Spider'
_diffrn_measurement_method \w-scans
_diffrn_radiation_monochromator 'confocal optics'
_diffrn_radiation_source 'rotating anode'
_diffrn_radiation_type CuK\a
_diffrn_radiation_wavelength 1.54178
_diffrn_reflns_av_R_equivalents 0.1264
_diffrn_reflns_av_sigmaI/netI 0.0972
_diffrn_reflns_limit_h_max 6
_diffrn_reflns_limit_h_min -9
_diffrn_reflns_limit_k_max 9
_diffrn_reflns_limit_k_min -8
_diffrn_reflns_limit_l_max 26
_diffrn_reflns_limit_l_min -26
_diffrn_reflns_number 7095
_diffrn_reflns_theta_full 72.03
_diffrn_reflns_theta_max 72.03
_diffrn_reflns_theta_min 7.09
_diffrn_standards_decay_% 0
_diffrn_standards_number 0
_exptl_absorpt_coefficient_mu 33.777
_exptl_absorpt_correction_T_max 1.0000
_exptl_absorpt_correction_T_min 0.1313
_exptl_absorpt_correction_type empirical
_exptl_absorpt_process_details
;
data scaling includes absorption [ABSCOR, Higashi (1995)]
;
_exptl_crystal_colour yellow
_exptl_crystal_density_diffrn 3.313
_exptl_crystal_density_method 'not measured'
_exptl_crystal_description plate
_exptl_crystal_F_000 1123
_exptl_crystal_size_max 0.15
_exptl_crystal_size_mid 0.08
_exptl_crystal_size_min 0.01
_refine_diff_density_max 4.473
_refine_diff_density_min -2.192
_refine_diff_density_rms 0.508
_refine_ls_extinction_coef 0.00011(5)
_refine_ls_extinction_expression Fc^*^=kFc[1+0.001xFc^2^\l^3^/sin(2\q)]^-1/4^
_refine_ls_extinction_method SHELXL
_refine_ls_goodness_of_fit_ref 1.053
_refine_ls_hydrogen_treatment constr
_refine_ls_matrix_type full
_refine_ls_number_parameters 115
_refine_ls_number_reflns 1192
_refine_ls_number_restraints 84
_refine_ls_restrained_S_all 1.023
_refine_ls_R_factor_all 0.0607
_refine_ls_R_factor_gt 0.0531
_refine_ls_shift/su_max 0.000
_refine_ls_shift/su_mean 0.000
_refine_ls_structure_factor_coef Fsqd
_refine_ls_weighting_details 'calc w=1/[\s^2^(Fo^2^)+(0.0654P)^2^+1.8147P] where P=(Fo^2^+2Fc^2^)/3'
_refine_ls_weighting_scheme calc
_refine_ls_wR_factor_gt 0.1221
_refine_ls_wR_factor_ref 0.1308
_reflns_number_gt 1018
_reflns_number_total 1192
_reflns_threshold_expression >2sigma(I)
_cod_data_source_file b927102nsup1.cif
_cod_data_source_block w2o6bipy_na4rt_pbca
_cod_depositor_comments
;
The following automatic conversions were performed:

'_symmetry_cell_setting' value 'Orthorhombic' changed to
'orthorhombic' according to
/home/saulius/struct/CIF-dictionaries/cif_core.dic dictionary named
'cif_core.dic' version 2.4.2 from 2011-04-26.

Automatic conversion script
Id: cif_fix_values 1891 2012-01-12 08:04:46Z andrius 
;
_cod_database_code 7111582

loop_
_symmetry_equiv_pos_as_xyz
'x, y, z'
'-x+1/2, -y, z+1/2'
'-x, y+1/2, -z+1/2'
'x+1/2, -y+1/2, -z'
'-x, -y, -z'
'x-1/2, y, -z-1/2'
'x, -y-1/2, z-1/2'
'-x-1/2, y-1/2, z'

loop_
_atom_site_label
_atom_site_type_symbol
_atom_site_fract_x
_atom_site_fract_y
_atom_site_fract_z
_atom_site_U_iso_or_equiv
_atom_site_adp_type
_atom_site_occupancy
_atom_site_symmetry_multiplicity
_atom_site_calc_flag
_atom_site_refinement_flags
_atom_site_disorder_group
W1 W 0.52026(7) 0.04605(6) 0.263542(15) 0.0158(3) Uani 1 1 d U .
O1A O 0.538(3) -0.214(2) 0.2523(7) 0.018(3) Uani 0.52(2) 1 d PU 1
O2A O 0.7601(19) 0.076(3) 0.2508(5) 0.019(3) Uani 0.52(2) 1 d PU 1
O3 O 0.5110(7) 0.0484(7) 0.3383(4) 0.0174(13) Uani 1 1 d U .
O1B O 0.463(3) -0.211(2) 0.2532(7) 0.016(3) Uani 0.48(2) 1 d PU 2
O2B O 0.759(2) 0.005(4) 0.2522(5) 0.019(3) Uani 0.48(2) 1 d PU 2
N1 N 0.5157(10) 0.0361(11) 0.1550(5) 0.0299(14) Uani 1 1 d U 2
C1 C 0.6209(13) -0.0979(10) 0.0668(3) 0.0298(13) Uani 1 1 d U 2
H1 H 0.6972 -0.1803 0.0488 0.036 Uiso 1 1 calc R 2
C2 C 0.4025(12) 0.1356(11) 0.1242(3) 0.0292(13) Uani 1 1 d U 2
H2 H 0.3271 0.2145 0.1442 0.035 Uiso 1 1 calc R 2
C3 C 0.3924(12) 0.1265(10) 0.0640(3) 0.0298(13) Uani 1 1 d U 2
H3 H 0.3117 0.1996 0.0439 0.036 Uiso 1 1 calc R 2
C4 C 0.5038(13) 0.006(2) 0.0318(5) 0.0297(14) Uani 1 1 d U 2
C6 C 0.6233(13) -0.0789(11) 0.1272(3) 0.0297(13) Uani 1 1 d U .
H6 H 0.7024 -0.1484 0.1493 0.036 Uiso 1 1 calc R 2
Na1 Na 0.515(9) -0.969(13) 0.469(6) 0.14(3) Uiso 0.13 1 d P .

loop_
_atom_site_aniso_label
_atom_site_aniso_U_11
_atom_site_aniso_U_22
_atom_site_aniso_U_33
_atom_site_aniso_U_23
_atom_site_aniso_U_13
_atom_site_aniso_U_12
W1 0.0125(4) 0.0173(4) 0.0175(4) -0.00049(12) -0.00012(12) 0.00013(14)
O1A 0.017(5) 0.014(4) 0.022(3) 0.001(3) 0.000(4) 0.001(4)
O2A 0.017(4) 0.017(5) 0.022(3) 0.007(3) 0.001(3) -0.001(4)
O3 0.014(2) 0.017(2) 0.022(2) -0.0007(18) -0.0009(17) 0.0021(15)
O1B 0.015(5) 0.012(4) 0.021(3) -0.003(3) 0.001(4) 0.001(4)
O2B 0.017(4) 0.018(5) 0.022(3) 0.003(3) 0.000(3) 0.000(4)
N1 0.030(3) 0.031(3) 0.029(3) -0.004(2) 0.002(2) 0.003(2)
C1 0.028(3) 0.032(3) 0.030(3) -0.002(2) 0.000(2) 0.008(2)
C2 0.029(3) 0.030(3) 0.029(3) -0.004(2) 0.000(2) 0.005(2)
C3 0.028(3) 0.030(3) 0.031(3) -0.003(2) 0.000(2) 0.007(2)
C4 0.028(3) 0.030(3) 0.031(3) -0.002(3) 0.000(2) 0.007(2)
C6 0.028(3) 0.031(3) 0.030(3) -0.003(2) 0.001(2) 0.007(2)

loop_
_atom_type_symbol
_atom_type_description
_atom_type_scat_dispersion_real
_atom_type_scat_dispersion_imag
_atom_type_scat_source
C C 0.0181 0.0091 'International Tables Vol C Tables 4.2.6.8 and 6.1.1.4'
H H 0.0000 0.0000 'International Tables Vol C Tables 4.2.6.8 and 6.1.1.4'
N N 0.0311 0.0180 'International Tables Vol C Tables 4.2.6.8 and 6.1.1.4'
Na Na 0.1353 0.1239 'International Tables Vol C Tables 4.2.6.8 and 6.1.1.4'
O O 0.0492 0.0322 'International Tables Vol C Tables 4.2.6.8 and 6.1.1.4'
W W -5.4734 5.5774 'International Tables Vol C Tables 4.2.6.8 and 6.1.1.4'

loop_
_geom_angle_atom_site_label_1
_geom_angle_atom_site_label_2
_geom_angle_atom_site_label_3
_geom_angle
_geom_angle_site_symmetry_1
_geom_angle_site_symmetry_3
O3 W1 O2B 100.5(4) . .
O3 W1 O2A 101.3(4) . .
O2B W1 O2A 16.7(8) . .
O3 W1 O1B 101.4(5) . 3_655
O2B W1 O1B 93.8(8) . 3_655
O2A W1 O1B 77.3(7) . 3_655
O3 W1 O1A 100.0(5) . 3_655
O2B W1 O1A 111.1(8) . 3_655
O2A W1 O1A 94.7(7) . 3_655
O1B W1 O1A 17.5(7) 3_655 3_655
O3 W1 O1A 98.2(5) . .
O2B W1 O1A 75.5(8) . .
O2A W1 O1A 92.0(7) . .
O1B W1 O1A 159.1(8) 3_655 .
O1A W1 O1A 159.00(10) 3_655 .
O3 W1 O1B 96.9(5) . .
O2B W1 O1B 92.1(8) . .
O2A W1 O1B 108.4(7) . .
O1B W1 O1B 159.41(6) 3_655 .
O1A W1 O1B 148.1(7) 3_655 .
O1A W1 O1B 16.6(6) . .
O3 W1 O2A 97.0(4) . 6_556
O2B W1 O2A 162.2(6) . 6_556
O2A W1 O2A 157.1(8) . 6_556
O1B W1 O2A 85.7(11) 3_655 6_556
O1A W1 O2A 68.4(11) 3_655 6_556
O1A W1 O2A 99.0(10) . 6_556
O1B W1 O2A 82.8(11) . 6_556
O3 W1 O2B 97.9(4) . 6_556
O2B W1 O2B 154.0(11) . 6_556
O2A W1 O2B 160.7(6) . 6_556
O1B W1 O2B 100.4(11) 3_655 6_556
O1A W1 O2B 83.3(11) 3_655 6_556
O1A W1 O2B 83.8(11) . 6_556
O1B W1 O2B 67.5(11) . 6_556
O2A W1 O2B 15.2(8) 6_556 6_556
O3 W1 N1 176.7(3) . .
O2B W1 N1 82.4(4) . .
O2A W1 N1 82.0(4) . .
O1B W1 N1 79.9(5) 3_655 .
O1A W1 N1 80.4(5) 3_655 .
O1A W1 N1 80.9(5) . .
O1B W1 N1 81.3(5) . .
O2A W1 N1 80.0(4) 6_556 .
O2B W1 N1 78.8(4) 6_556 .
W1 O1A W1 162.2(11) 3_645 .
W1 O2A W1 166.5(14) . 6_656
W1 O3 Na1 175.7(17) . 1_565
W1 O1B W1 162.6(12) 3_645 .
W1 O2B W1 161.5(15) . 6_656
C2 N1 C6 119.7(10) . .
C2 N1 W1 121.3(7) . .
C6 N1 W1 118.9(7) . .
C6 C1 C4 120.6(9) . .
C6 C1 Na1 111(3) . 3_655
C4 C1 Na1 98(2) . 3_655
C6 C1 H1 119.7 . .
C4 C1 H1 119.7 . .
Na1 C1 H1 59.6 3_655 .
N1 C2 C3 122.3(9) . .
N1 C2 H2 118.9 . .
C3 C2 H2 118.9 . .
C2 C3 C4 120.7(9) . .
C2 C3 Na1 108(3) . 6_566
C4 C3 Na1 106(2) . 6_566
C2 C3 H3 119.7 . .
C4 C3 H3 119.7 . .
Na1 C3 H3 53.5 6_566 .
C1 C4 C3 114.8(10) . .
C1 C4 C4 123.2(14) . 5_655
C3 C4 C4 122.0(14) . 5_655
N1 C6 C1 121.9(9) . .
N1 C6 H6 119.1 . .
C1 C6 H6 119.1 . .
Na1 Na1 O3 162(9) 5_636 1_545
Na1 Na1 C3 116(7) 5_636 6_646
O3 Na1 C3 75(3) 1_545 6_646
Na1 Na1 C1 119(9) 5_636 3_645
O3 Na1 C1 72(3) 1_545 3_645
C3 Na1 C1 92(2) 6_646 3_645

loop_
_geom_bond_atom_site_label_1
_geom_bond_atom_site_label_2
_geom_bond_distance
_geom_bond_site_symmetry_2
W1 O3 1.692(8) .
W1 O2B 1.829(16) .
W1 O2A 1.832(14) .
W1 O1B 1.848(16) 3_655
W1 O1A 1.866(16) 3_655
W1 O1A 1.947(16) .
W1 O1B 1.963(17) .
W1 O2A 1.987(15) 6_556
W1 O2B 2.013(16) 6_556
W1 N1 2.456(12) .
O1A W1 1.866(16) 3_645
O2A W1 1.987(14) 6_656
O3 Na1 2.97(14) 1_565
O1B W1 1.848(16) 3_645
O2B W1 2.013(16) 6_656
N1 C2 1.323(12) .
N1 C6 1.330(12) .
C1 C6 1.375(10) .
C1 C4 1.412(15) .
C1 Na1 3.04(9) 3_655
C1 H1 0.9300 .
C2 C3 1.366(11) .
C2 H2 0.9300 .
C3 C4 1.420(15) .
C3 Na1 3.01(7) 6_566
C3 H3 0.9300 .
C4 C4 1.44(2) 5_655
C6 H6 0.9300 .
Na1 Na1 1.5(3) 5_636
Na1 O3 2.97(14) 1_545
Na1 C3 3.01(7) 6_646
Na1 C1 3.04(9) 3_645
